data_9017416
loop_
_publ_author_name
'Rastsvetaeva, R. K.'
'Pekov, I. V.'
'Nekrasov, Y. V.'

_publ_section_title
;
 Crystal structure and microtwinning of a calcium-rich analogue of labuntsovite
;
_journal_name_full 'Crystallography Reports'
_journal_page_first 365
_journal_page_last 367
_journal_volume 46
_journal_year 2001
_chemical_compound_source 'Khibiny alkaline massif, Kola peninsula, Russia'
_chemical_formula_sum 'Ba0.1 Ca0.6 H9.8 K1.55 Mn0.89 Nb0.1 O32.9 Si8 Ti3.9'
_chemical_name_mineral Gutkovaite-Mn
_space_group_IT_number 8
_space_group_name_Hall 'C -2y'
_space_group_name_H-M_alt 'C 1 m 1'
_symmetry_space_group_name_H-M 'C 1 m 1'
_cell_angle_alpha 90
_cell_angle_beta 117.36
_cell_angle_gamma 90
_cell_formula_units_Z 2
_cell_length_a 14.365
_cell_length_b 13.887
_cell_length_c 7.814
_cell_volume 1384.418
_database_code_amcsd 0020185
_exptl_crystal_density_diffrn 2.649
_cod_data_source_file inputs/fixed/downloads/14/14827.cif
_cod_data_source_block 14827
_cod_original_formula_sum 'K1.55 Ca.6 Mn.89 Ti3.9 Nb.1 Si8 O32.9 Ba.1 H9.8'
_cod_database_code 9017416

loop_
_space_group_symop_operation_xyz
x,y,z
1/2+x,1/2+y,z
x,-y,z
1/2+x,1/2-y,z

loop_
_atom_site_label
_atom_site_fract_x
_atom_site_fract_y
_atom_site_fract_z
_atom_site_occupancy
_atom_site_U_iso_or_equiv
_atom_site_type_symbol
_atom_site_attached_hydrogens
K1 0.42500 0.00000 0.70900 0.26000 0.05826 K 0
K2_1 0.58440 0.00000 0.29400 0.53000 0.04686 K 0
K3 0.57440 0.05470 0.27500 0.33000 0.02913 K 0
Ca 0.91900 0.23250 0.01700 0.30000 0.04939 Ca 0
Mn 0.00310 0.00000 0.49600 0.89000 0.02520 Mn 0
Ti1 -0.00020 0.23160 0.50020 1.00000 0.02140 Ti 0
Ti2 0.25220 0.25100 0.49680 0.95000 0.02267 Ti 0
Nb2 0.25220 0.25100 0.49680 0.05000 0.02267 Nb 0
Si1 0.21120 0.10810 0.80190 1.00000 0.02229 Si 0
Si2 0.79720 0.11140 0.19720 1.00000 0.01469 Si 0
Si3 0.32250 0.11080 0.24350 1.00000 0.01786 Si 0
Si4 0.69030 0.11150 0.75180 1.00000 0.01849 Si 0
O1 0.23960 0.12910 0.02600 1.00000 0.03673 O 0
O2 0.77500 0.13040 0.98100 1.00000 0.02660 O 0
O3 0.27480 0.17990 0.73400 1.00000 0.02153 O 0
O4 0.73230 0.18240 0.26800 1.00000 0.02913 O 0
O5 0.10310 0.23020 0.38700 1.00000 0.01773 O 0
O6 0.90640 0.22750 0.60100 1.00000 0.02533 O 0
O7 0.25060 0.00000 0.79400 1.00000 0.01773 O 0
O8 0.76200 0.00000 0.21200 1.00000 0.03293 O 0
O9 0.42530 0.17780 0.30900 1.00000 0.02786 O 0
O10 0.58610 0.18170 0.69600 1.00000 0.02533 O 0
O11 0.27020 0.12730 0.38800 1.00000 0.02533 O 0
O12 0.74550 0.12920 0.61900 1.00000 0.02786 O 0
O13 0.36750 0.00000 0.26700 1.00000 0.02153 O 0
O14 0.65200 0.00000 0.73700 1.00000 0.02786 O 0
O15 0.08740 0.11740 0.67700 1.00000 0.02660 O 0
O16 0.92320 0.11890 0.33300 1.00000 0.01900 O 0
Wat1 0.10600 0.00000 0.34300 0.90000 0.07472 O 2
Ba1 0.10600 0.00000 0.34300 0.10000 0.07472 Ba 0
Wat2 0.90700 0.00000 0.65500 0.90000 0.05446 O 2
K2_2 0.90700 0.00000 0.65500 0.10000 0.05446 K 0
Wat3 0.51600 0.12800 0.04900 0.67000 0.07599 O 2
Wat4 0.01100 0.15000 0.00000 0.88000 0.07979 O 2

loop_
_cod_changelog_entry_id
_cod_changelog_entry_author
_cod_changelog_entry_date
_cod_changelog_entry_text
1
;cod-tools version 3.8.0
Id: cif_guess_AMCSD_atom_types 9574 2023-05-10 09:00:05Z saulius
;
2023-05-10T18:58:11+03:00
;Derived atom types and hydrogen counts
from atom names that follow the AMCSD naming convention
(Wat == water, O-H == hydroxyl).
;
2
;cod-tools version 3.10.1
Id: cif_fix_AMCSD_atom_labels 10224 2024-08-07 11:09:31Z saulius
;
2024-08-07T19:40:22+03:00
;Changed the following '_atom_site_label' values:
the first duplicated label 'K2'  converted to 'K2_1'
duplicated label 'K2' at index 31 converted to 'K2_2'
;

loop_
_cod_related_entry_id
_cod_related_entry_database
_cod_related_entry_code
1 AMCSD 0020185
